data_1502958
loop_
_publ_author_name
'Heidebrecht, Jr, Richard W'
'Gulledge, Brian'
'Martin, Stephen F.'

_publ_section_title
;
 Approaches to N-methylwelwitindolinone C isothiocyanate: facile synthesis
 of the tetracyclic core.
;
_journal_issue 11
_journal_name_full 'Organic letters'
_journal_page_first 2492
_journal_page_last 2495
_journal_paper_doi 10.1021/ol1006373
_journal_volume 12
_journal_year 2010
_chemical_formula_sum 'C17 H19 N O4'
_chemical_formula_weight 301.33
_chemical_name_systematic
; 
 ? 
;
_space_group_IT_number 14
_symmetry_cell_setting monoclinic
_symmetry_space_group_name_Hall '-P 2ybc'
_symmetry_space_group_name_H-M 'P 1 21/c 1'
_atom_sites_solution_hydrogens geom
_atom_sites_solution_primary direct
_atom_sites_solution_secondary difmap
_audit_creation_method SHELXL-97
_cell_angle_alpha 90.00
_cell_angle_beta 100.319(1)
_cell_angle_gamma 90.00
_cell_formula_units_Z 8
_cell_length_a 9.2401(1)
_cell_length_b 35.6299(4)
_cell_length_c 9.4474(1)
_cell_measurement_temperature 153(2)
_cell_volume 3060.00(6)
_computing_structure_refinement 'SHELXL-97 (Sheldrick, 1997)'
_computing_structure_solution 'SHELXS-97 (Sheldrick, 1990)'
_diffrn_ambient_temperature 153(2)
_diffrn_measured_fraction_theta_full 0.987
_diffrn_measured_fraction_theta_max 0.987
_diffrn_measurement_device_type 'Nonius Kappa CCD'
_diffrn_measurement_method \w-scans
_diffrn_radiation_monochromator graphite
_diffrn_radiation_source 'fine-focus sealed tube'
_diffrn_radiation_type MoK\a
_diffrn_radiation_wavelength 0.71073
_diffrn_reflns_av_R_equivalents 0.0240
_diffrn_reflns_av_sigmaI/netI 0.0357
_diffrn_reflns_limit_h_max 11
_diffrn_reflns_limit_h_min -11
_diffrn_reflns_limit_k_max 46
_diffrn_reflns_limit_k_min -46
_diffrn_reflns_limit_l_max 12
_diffrn_reflns_limit_l_min -12
_diffrn_reflns_number 13504
_diffrn_reflns_theta_full 27.48
_diffrn_reflns_theta_max 27.48
_diffrn_reflns_theta_min 3.06
_exptl_absorpt_coefficient_mu 0.093
_exptl_absorpt_correction_type none
_exptl_crystal_colour colorless
_exptl_crystal_density_diffrn 1.308
_exptl_crystal_density_method 'not measured'
_exptl_crystal_description lathes
_exptl_crystal_F_000 1280
_exptl_crystal_size_max 0.31
_exptl_crystal_size_mid 0.21
_exptl_crystal_size_min 0.20
_refine_diff_density_max 0.254
_refine_diff_density_min -0.174
_refine_diff_density_rms 0.038
_refine_ls_extinction_coef 0.0108(11)
_refine_ls_extinction_expression Fc^*^=kFc[1+0.001xFc^2^\l^3^/sin(2\q)]^-1/4^
_refine_ls_extinction_method SHELXL
_refine_ls_goodness_of_fit_ref 0.999
_refine_ls_hydrogen_treatment mixed
_refine_ls_matrix_type full
_refine_ls_number_parameters 406
_refine_ls_number_reflns 6926
_refine_ls_number_restraints 0
_refine_ls_restrained_S_all 0.999
_refine_ls_R_factor_all 0.0630
_refine_ls_R_factor_gt 0.0433
_refine_ls_shift/su_max 0.030
_refine_ls_shift/su_mean 0.003
_refine_ls_structure_factor_coef Fsqd
_refine_ls_weighting_details 'calc w=1/[\s^2^(Fo^2^)+(0.0425P)^2^+1.3140P] where P=(Fo^2^+2Fc^2^)/3'
_refine_ls_weighting_scheme calc
_refine_ls_wR_factor_gt 0.0989
_refine_ls_wR_factor_ref 0.1080
_reflns_number_gt 5353
_reflns_number_total 6926
_reflns_threshold_expression >2sigma(I)
_cod_data_source_file ol1006373_si_002.cif
_cod_data_source_block 152c1
_cod_depositor_comments
;
The following automatic conversions were performed:

'_symmetry_cell_setting' value 'Monoclinic' changed to 'monoclinic'
according to /home/saulius/struct/CIF-dictionaries/cif_core.dic
dictionary named 'cif_core.dic' version 2.4.2 from 2011-04-26.

Automatic conversion script
Id: cif_fix_values 1715 2011-07-08 13:25:40Z adriana 
;
_cod_original_sg_symbol_H-M P21/c
_cod_database_code 1502958

loop_
_symmetry_equiv_pos_as_xyz
'x, y, z'
'-x, y+1/2, -z+1/2'
'-x, -y, -z'
'x, -y-1/2, z-1/2'

loop_
_atom_site_label
_atom_site_type_symbol
_atom_site_fract_x
_atom_site_fract_y
_atom_site_fract_z
_atom_site_U_iso_or_equiv
_atom_site_adp_type
_atom_site_occupancy
_atom_site_symmetry_multiplicity
_atom_site_calc_flag
_atom_site_refinement_flags
N1 N 0.25128(14) 0.20615(3) 0.44418(14) 0.0306(3) Uani 1 1 d .
C2 C 0.33566(16) 0.19093(4) 0.56480(16) 0.0300(3) Uani 1 1 d .
C3 C 0.32743(15) 0.14816(4) 0.54954(14) 0.0240(3) Uani 1 1 d .
H3 H 0.4250 0.1382 0.5558 0.029 Uiso 1 1 d R
C4 C 0.25273(15) 0.12945(4) 0.66778(15) 0.0269(3) Uani 1 1 d .
C5 C 0.17656(17) 0.09279(4) 0.60738(17) 0.0319(3) Uani 1 1 d .
H5A H 0.0856 0.0992 0.5460 0.038 Uiso 1 1 d R
H5B H 0.1530 0.0786 0.6866 0.038 Uiso 1 1 d R
C6 C 0.26371(17) 0.06802(4) 0.52570(18) 0.0350(4) Uani 1 1 d .
C7 C 0.27579(16) 0.07492(4) 0.38570(17) 0.0326(3) Uani 1 1 d .
C8 C 0.21820(15) 0.11079(4) 0.31815(16) 0.0284(3) Uani 1 1 d .
C9 C 0.13959(17) 0.11476(5) 0.17649(17) 0.0372(4) Uani 1 1 d .
H9 H 0.1171 0.0929 0.1173 0.045 Uiso 1 1 d R
C10 C 0.09479(17) 0.14968(6) 0.12288(16) 0.0415(4) Uani 1 1 d .
H10 H 0.0424 0.1515 0.0257 0.050 Uiso 1 1 d R
C11 C 0.12413(17) 0.18243(5) 0.20328(17) 0.0362(4) Uani 1 1 d .
H11 H 0.0937 0.2067 0.1646 0.043 Uiso 1 1 d R
C12 C 0.19990(15) 0.17833(4) 0.34242(15) 0.0272(3) Uani 1 1 d .
C13 C 0.24406(14) 0.14329(4) 0.39893(15) 0.0239(3) Uani 1 1 d .
C14 C 0.2323(2) 0.24626(4) 0.4188(2) 0.0467(4) Uani 1 1 d .
H14A H 0.2776 0.2596 0.5036 0.070 Uiso 1 1 d R
H14B H 0.2779 0.2535 0.3393 0.070 Uiso 1 1 d R
H14C H 0.1294 0.2522 0.3974 0.070 Uiso 1 1 d R
O15 O 0.40190(13) 0.20885(3) 0.66631(13) 0.0425(3) Uani 1 1 d .
C16 C 0.13335(17) 0.15488(5) 0.70865(17) 0.0355(4) Uani 1 1 d .
H16A H 0.0892 0.1425 0.7806 0.053 Uiso 1 1 d R
H16B H 0.1770 0.1780 0.7466 0.053 Uiso 1 1 d R
H16C H 0.0594 0.1600 0.6257 0.053 Uiso 1 1 d R
C17 C 0.36934(18) 0.12139(6) 0.80040(17) 0.0439(4) Uani 1 1 d .
H17A H 0.3243 0.1098 0.8734 0.066 Uiso 1 1 d R
H17B H 0.4423 0.1048 0.7746 0.066 Uiso 1 1 d R
H17C H 0.4151 0.1445 0.8364 0.066 Uiso 1 1 d R
O18 O 0.32313(15) 0.03834(3) 0.60153(16) 0.0506(3) Uani 1 1 d .
C19 C 0.35098(18) 0.04716(5) 0.3115(2) 0.0397(4) Uani 1 1 d .
O20 O 0.40548(14) 0.01807(3) 0.36655(16) 0.0530(4) Uani 1 1 d .
O21 O 0.35455(14) 0.05597(3) 0.17400(14) 0.0473(3) Uani 1 1 d .
C22 C 0.4187(2) 0.02810(6) 0.0923(3) 0.0617(6) Uani 1 1 d .
H22A H 0.4165 0.0366 -0.0045 0.093 Uiso 1 1 d R
H22B H 0.5188 0.0239 0.1382 0.093 Uiso 1 1 d R
H22C H 0.3644 0.0051 0.0909 0.093 Uiso 1 1 d R
N1' N 0.78539(13) 0.18225(3) 0.58830(12) 0.0265(3) Uani 1 1 d .
C2' C 0.81778(15) 0.19522(4) 0.45996(15) 0.0266(3) Uani 1 1 d .
C3' C 0.78918(15) 0.16306(4) 0.35071(14) 0.0224(3) Uani 1 1 d .
H3' H 0.8771 0.1583 0.3127 0.027 Uiso 1 1 d R
C4' C 0.65881(15) 0.17168(4) 0.22312(15) 0.0258(3) Uani 1 1 d .
C5' C 0.57760(16) 0.13462(4) 0.17542(15) 0.0291(3) Uani 1 1 d .
H5'A H 0.5086 0.1392 0.0884 0.035 Uiso 1 1 d R
H5'B H 0.5226 0.1273 0.2481 0.035 Uiso 1 1 d R
C6' C 0.67409(16) 0.10245(4) 0.15037(15) 0.0289(3) Uani 1 1 d .
C7' C 0.75014(15) 0.08129(4) 0.25947(15) 0.0259(3) Uani 1 1 d .
C8' C 0.74631(14) 0.09282(4) 0.40961(14) 0.0232(3) Uani 1 1 d .
C9' C 0.72260(16) 0.06808(4) 0.51937(15) 0.0279(3) Uani 1 1 d .
H9' H 0.7108 0.0417 0.4990 0.034 Uiso 1 1 d R
C10' C 0.71637(16) 0.08153(4) 0.65576(15) 0.0306(3) Uani 1 1 d .
H10' H 0.6996 0.0642 0.7289 0.037 Uiso 1 1 d R
C11' C 0.73413(16) 0.11947(4) 0.69082(15) 0.0285(3) Uani 1 1 d .
H11' H 0.7304 0.1286 0.7858 0.034 Uiso 1 1 d R
C12' C 0.75703(14) 0.14348(4) 0.58181(14) 0.0233(3) Uani 1 1 d .
C13' C 0.76119(14) 0.13055(4) 0.44342(14) 0.0217(3) Uani 1 1 d .
C14' C 0.79688(19) 0.20472(4) 0.71825(17) 0.0364(4) Uani 1 1 d .
H14D H 0.8161 0.2304 0.6964 0.055 Uiso 1 1 d R
H14E H 0.7066 0.2033 0.7550 0.055 Uiso 1 1 d R
H14F H 0.8762 0.1953 0.7892 0.055 Uiso 1 1 d R
O15' O 0.86038(13) 0.22679(3) 0.44011(12) 0.0362(3) Uani 1 1 d .
C16' C 0.54663(16) 0.19825(5) 0.27100(17) 0.0347(4) Uani 1 1 d .
H16D H 0.4689 0.2029 0.1909 0.052 Uiso 1 1 d R
H16E H 0.5067 0.1868 0.3476 0.052 Uiso 1 1 d R
H16F H 0.5933 0.2215 0.3038 0.052 Uiso 1 1 d R
C17' C 0.71837(18) 0.18902(5) 0.09691(16) 0.0345(4) Uani 1 1 d .
H17D H 0.6384 0.1943 0.0195 0.052 Uiso 1 1 d R
H17E H 0.7695 0.2119 0.1274 0.052 Uiso 1 1 d R
H17F H 0.7850 0.1717 0.0646 0.052 Uiso 1 1 d R
O18' O 0.67670(14) 0.09568(3) 0.01108(11) 0.0397(3) Uani 1 1 d .
C19' C 0.83769(16) 0.05018(4) 0.22183(16) 0.0300(3) Uani 1 1 d .
O20' O 0.84151(14) 0.04073(3) 0.09697(12) 0.0420(3) Uani 1 1 d .
O21' O 0.91603(12) 0.03210(3) 0.33354(12) 0.0354(3) Uani 1 1 d .
C22' C 1.0013(2) 0.00054(5) 0.2972(2) 0.0462(4) Uani 1 1 d .
H22D H 1.0530 -0.0108 0.3839 0.069 Uiso 1 1 d R
H22E H 0.9369 -0.0176 0.2436 0.069 Uiso 1 1 d R
H22F H 1.0707 0.0092 0.2401 0.069 Uiso 1 1 d R
H18' H 0.742(2) 0.0745(7) 0.012(2) 0.070(7) Uiso 1 1 d .
H18 H 0.376(3) 0.0248(8) 0.541(3) 0.107(10) Uiso 1 1 d .

loop_
_atom_site_aniso_label
_atom_site_aniso_U_11
_atom_site_aniso_U_22
_atom_site_aniso_U_33
_atom_site_aniso_U_23
_atom_site_aniso_U_13
_atom_site_aniso_U_12
N1 0.0343(7) 0.0221(6) 0.0384(7) 0.0002(5) 0.0149(6) 0.0006(5)
C2 0.0296(8) 0.0286(8) 0.0347(8) -0.0061(6) 0.0137(6) -0.0051(6)
C3 0.0203(6) 0.0261(7) 0.0254(7) -0.0021(6) 0.0039(5) -0.0008(5)
C4 0.0243(7) 0.0317(8) 0.0243(7) 0.0026(6) 0.0038(5) 0.0002(6)
C5 0.0310(8) 0.0304(8) 0.0360(8) 0.0042(6) 0.0103(6) -0.0025(6)
C6 0.0337(8) 0.0226(7) 0.0492(10) 0.0012(7) 0.0087(7) -0.0028(6)
C7 0.0287(8) 0.0254(8) 0.0446(9) -0.0088(7) 0.0089(7) -0.0026(6)
C8 0.0234(7) 0.0325(8) 0.0306(8) -0.0071(6) 0.0085(6) -0.0022(6)
C9 0.0288(8) 0.0534(10) 0.0299(8) -0.0142(7) 0.0068(6) -0.0018(7)
C10 0.0307(8) 0.0723(13) 0.0217(8) -0.0002(8) 0.0051(6) 0.0074(8)
C11 0.0313(8) 0.0483(10) 0.0318(8) 0.0122(7) 0.0129(7) 0.0097(7)
C12 0.0244(7) 0.0307(8) 0.0290(7) 0.0026(6) 0.0116(6) 0.0026(6)
C13 0.0206(6) 0.0273(7) 0.0248(7) -0.0005(6) 0.0069(5) 0.0000(5)
C14 0.0586(11) 0.0235(8) 0.0646(12) 0.0061(8) 0.0285(9) 0.0042(8)
O15 0.0445(7) 0.0400(7) 0.0446(7) -0.0185(5) 0.0119(5) -0.0135(5)
C16 0.0334(8) 0.0396(9) 0.0361(8) -0.0040(7) 0.0131(7) -0.0020(7)
C17 0.0347(9) 0.0649(12) 0.0298(8) 0.0114(8) -0.0003(7) -0.0022(8)
O18 0.0586(8) 0.0272(6) 0.0691(9) 0.0119(6) 0.0201(7) 0.0071(6)
C19 0.0328(8) 0.0276(8) 0.0608(12) -0.0149(8) 0.0142(8) -0.0076(7)
O20 0.0498(7) 0.0263(6) 0.0850(10) -0.0116(6) 0.0178(7) 0.0038(5)
O21 0.0491(7) 0.0366(7) 0.0623(8) -0.0222(6) 0.0260(6) -0.0028(5)
C22 0.0612(13) 0.0473(11) 0.0855(15) -0.0387(11) 0.0373(11) -0.0065(9)
N1' 0.0325(6) 0.0231(6) 0.0244(6) -0.0007(5) 0.0062(5) 0.0023(5)
C2' 0.0271(7) 0.0235(7) 0.0289(7) 0.0032(6) 0.0045(6) 0.0021(6)
C3' 0.0235(7) 0.0225(7) 0.0218(7) 0.0027(5) 0.0055(5) 0.0011(5)
C4' 0.0255(7) 0.0276(7) 0.0241(7) 0.0072(6) 0.0040(5) 0.0033(6)
C5' 0.0267(7) 0.0341(8) 0.0243(7) 0.0049(6) -0.0014(6) 0.0011(6)
C6' 0.0328(8) 0.0306(8) 0.0221(7) -0.0009(6) 0.0013(6) -0.0053(6)
C7' 0.0277(7) 0.0245(7) 0.0242(7) -0.0007(6) 0.0012(5) -0.0029(6)
C8' 0.0213(6) 0.0248(7) 0.0223(7) 0.0017(5) 0.0006(5) -0.0005(5)
C9' 0.0306(7) 0.0228(7) 0.0294(7) 0.0046(6) 0.0025(6) -0.0021(6)
C10' 0.0345(8) 0.0319(8) 0.0257(7) 0.0104(6) 0.0058(6) -0.0018(6)
C11' 0.0298(7) 0.0334(8) 0.0227(7) 0.0038(6) 0.0058(6) 0.0012(6)
C12' 0.0224(7) 0.0243(7) 0.0231(7) 0.0010(5) 0.0035(5) 0.0013(5)
C13' 0.0189(6) 0.0248(7) 0.0211(6) 0.0045(5) 0.0026(5) 0.0007(5)
C14' 0.0491(10) 0.0293(8) 0.0306(8) -0.0063(6) 0.0070(7) 0.0039(7)
O15' 0.0471(7) 0.0231(5) 0.0387(6) 0.0025(5) 0.0084(5) -0.0044(5)
C16' 0.0283(8) 0.0370(9) 0.0388(9) 0.0053(7) 0.0062(7) 0.0076(6)
C17' 0.0375(8) 0.0383(9) 0.0279(8) 0.0117(7) 0.0061(6) 0.0025(7)
O18' 0.0544(7) 0.0428(7) 0.0200(5) -0.0017(5) 0.0015(5) 0.0034(6)
C19' 0.0330(8) 0.0245(7) 0.0316(8) -0.0020(6) 0.0036(6) -0.0036(6)
O20' 0.0561(7) 0.0370(6) 0.0332(6) -0.0095(5) 0.0084(5) 0.0032(5)
O21' 0.0376(6) 0.0283(6) 0.0389(6) -0.0002(5) 0.0033(5) 0.0076(5)
C22' 0.0453(10) 0.0320(9) 0.0614(12) -0.0033(8) 0.0096(9) 0.0116(8)

loop_
_atom_type_symbol
_atom_type_description
_atom_type_scat_dispersion_real
_atom_type_scat_dispersion_imag
_atom_type_scat_source
C C 0.0033 0.0016 'International Tables Vol C Tables 4.2.6.8 and 6.1.1.4'
H H 0.0000 0.0000 'International Tables Vol C Tables 4.2.6.8 and 6.1.1.4'
N N 0.0061 0.0033 'International Tables Vol C Tables 4.2.6.8 and 6.1.1.4'
O O 0.0106 0.0060 'International Tables Vol C Tables 4.2.6.8 and 6.1.1.4'

loop_
_geom_angle_atom_site_label_1
_geom_angle_atom_site_label_2
_geom_angle_atom_site_label_3
_geom_angle
C2 N1 C12 111.21(12)
C2 N1 C14 124.00(14)
C12 N1 C14 124.43(14)
O15 C2 N1 125.14(15)
O15 C2 C3 127.14(15)
N1 C2 C3 107.70(12)
C13 C3 C2 102.28(11)
C13 C3 C4 114.23(11)
C2 C3 C4 112.20(11)
C13 C3 H3 109.4
C2 C3 H3 109.3
C4 C3 H3 109.2
C17 C4 C16 109.83(13)
C17 C4 C5 110.62(13)
C16 C4 C5 107.02(12)
C17 C4 C3 109.25(12)
C16 C4 C3 111.01(12)
C5 C4 C3 109.09(11)
C6 C5 C4 115.92(12)
C6 C5 H5A 108.9
C4 C5 H5A 108.2
C6 C5 H5B 108.0
C4 C5 H5B 108.0
H5A C5 H5B 107.5
O18 C6 C7 124.20(15)
O18 C6 C5 113.35(14)
C7 C6 C5 122.41(14)
C6 C7 C19 118.07(15)
C6 C7 C8 119.01(13)
C19 C7 C8 122.86(15)
C13 C8 C9 116.61(14)
C13 C8 C7 118.05(13)
C9 C8 C7 125.34(14)
C10 C9 C8 120.58(15)
C10 C9 H9 120.0
C8 C9 H9 119.5
C9 C10 C11 122.66(14)
C9 C10 H10 118.6
C11 C10 H10 118.7
C12 C11 C10 116.50(15)
C12 C11 H11 121.4
C10 C11 H11 122.1
C11 C12 C13 121.62(14)
C11 C12 N1 128.93(14)
C13 C12 N1 109.36(12)
C8 C13 C12 122.00(13)
C8 C13 C3 128.88(13)
C12 C13 C3 109.00(12)
N1 C14 H14A 109.1
N1 C14 H14B 109.6
H14A C14 H14B 109.5
N1 C14 H14C 109.7
H14A C14 H14C 109.5
H14B C14 H14C 109.5
C4 C16 H16A 108.9
C4 C16 H16B 109.3
H16A C16 H16B 109.5
C4 C16 H16C 110.2
H16A C16 H16C 109.5
H16B C16 H16C 109.5
C4 C17 H17A 109.7
C4 C17 H17B 109.4
H17A C17 H17B 109.5
C4 C17 H17C 109.3
H17A C17 H17C 109.5
H17B C17 H17C 109.5
C6 O18 H18 106.6(18)
O20 C19 O21 121.89(15)
O20 C19 C7 124.36(17)
O21 C19 C7 113.75(15)
C19 O21 C22 116.02(16)
O21 C22 H22A 110.6
O21 C22 H22B 108.5
H22A C22 H22B 109.5
O21 C22 H22C 109.3
H22A C22 H22C 109.5
H22B C22 H22C 109.5
C2' N1' C12' 111.05(11)
C2' N1' C14' 124.27(12)
C12' N1' C14' 124.28(12)
O15' C2' N1' 124.89(13)
O15' C2' C3' 127.48(13)
N1' C2' C3' 107.63(11)
C13' C3' C2' 102.17(11)
C13' C3' C4' 114.13(11)
C2' C3' C4' 112.69(11)
C13' C3' H3' 109.1
C2' C3' H3' 109.2
C4' C3' H3' 109.3
C16' C4' C17' 109.75(12)
C16' C4' C5' 107.18(12)
C17' C4' C5' 109.96(12)
C16' C4' C3' 111.11(12)
C17' C4' C3' 110.04(11)
C5' C4' C3' 108.75(11)
C6' C5' C4' 115.38(12)
C6' C5' H5'A 108.6
C4' C5' H5'A 108.5
C6' C5' H5'B 108.2
C4' C5' H5'B 108.3
H5'A C5' H5'B 107.6
O18' C6' C7' 122.93(14)
O18' C6' C5' 114.10(12)
C7' C6' C5' 122.95(13)
C6' C7' C19' 118.04(13)
C6' C7' C8' 118.15(13)
C19' C7' C8' 123.70(12)
C13' C8' C9' 117.44(13)
C13' C8' C7' 118.14(12)
C9' C8' C7' 124.38(13)
C10' C9' C8' 120.42(14)
C10' C9' H9' 120.1
C8' C9' H9' 119.4
C9' C10' C11' 122.23(13)
C9' C10' H10' 119.0
C11' C10' H10' 118.7
C12' C11' C10' 116.72(13)
C12' C11' H11' 121.5
C10' C11' H11' 121.7
C11' C12' C13' 121.84(13)
C11' C12' N1' 128.85(13)
C13' C12' N1' 109.25(12)
C8' C13' C12' 121.32(12)
C8' C13' C3' 129.45(12)
C12' C13' C3' 109.19(12)
N1' C14' H14D 109.3
N1' C14' H14E 109.9
H14D C14' H14E 109.5
N1' C14' H14F 109.2
H14D C14' H14F 109.5
H14E C14' H14F 109.5
C4' C16' H16D 109.0
C4' C16' H16E 109.5
H16D C16' H16E 109.5
C4' C16' H16F 109.9
H16D C16' H16F 109.5
H16E C16' H16F 109.5
C4' C17' H17D 109.7
C4' C17' H17E 109.6
H17D C17' H17E 109.5
C4' C17' H17F 109.1
H17D C17' H17F 109.5
H17E C17' H17F 109.5
C6' O18' H18' 104.5(13)
O20' C19' O21' 121.37(14)
O20' C19' C7' 123.69(14)
O21' C19' C7' 114.94(13)
C19' O21' C22' 115.35(13)
O21' C22' H22D 109.5
O21' C22' H22E 109.7
H22D C22' H22E 109.4
O21' C22' H22F 109.3
H22D C22' H22F 109.5
H22E C22' H22F 109.5

loop_
_geom_bond_atom_site_label_1
_geom_bond_atom_site_label_2
_geom_bond_distance
N1 C2 1.372(2)
N1 C12 1.4033(19)
N1 C14 1.454(2)
C2 O15 1.2215(18)
C2 C3 1.531(2)
C3 C13 1.5018(19)
C3 C4 1.5636(19)
C3 H3 0.9601
C4 C17 1.526(2)
C4 C16 1.529(2)
C4 C5 1.544(2)
C5 C6 1.498(2)
C5 H5A 0.9599
C5 H5B 0.9602
C6 O18 1.3389(19)
C6 C7 1.369(2)
C7 C19 1.458(2)
C7 C8 1.484(2)
C8 C13 1.384(2)
C8 C9 1.411(2)
C9 C10 1.379(3)
C9 H9 0.9601
C10 C11 1.392(3)
C10 H10 0.9600
C11 C12 1.382(2)
C11 H11 0.9602
C12 C13 1.390(2)
C14 H14A 0.9600
C14 H14B 0.9600
C14 H14C 0.9601
C16 H16A 0.9600
C16 H16B 0.9599
C16 H16C 0.9601
C17 H17A 0.9600
C17 H17B 0.9598
C17 H17C 0.9599
O18 H18 0.94(3)
C19 O20 1.227(2)
C19 O21 1.343(2)
O21 C22 1.4483(19)
C22 H22A 0.9600
C22 H22B 0.9600
C22 H22C 0.9601
N1' C2' 1.3796(18)
N1' C12' 1.4052(18)
N1' C14' 1.4537(18)
C2' O15' 1.2173(17)
C2' C3' 1.5330(19)
C3' C13' 1.5023(18)
C3' C4' 1.5742(18)
C3' H3' 0.9600
C4' C16' 1.531(2)
C4' C17' 1.530(2)
C4' C5' 1.546(2)
C5' C6' 1.497(2)
C5' H5'A 0.9600
C5' H5'B 0.9600
C6' O18' 1.3423(18)
C6' C7' 1.366(2)
C7' C19' 1.454(2)
C7' C8' 1.4832(19)
C8' C13' 1.3830(19)
C8' C9' 1.4076(19)
C9' C10' 1.386(2)
C9' H9' 0.9603
C10' C11' 1.395(2)
C10' H10' 0.9601
C11' C12' 1.3839(19)
C11' H11' 0.9601
C12' C13' 1.3932(19)
C14' H14D 0.9599
C14' H14E 0.9600
C14' H14F 0.9601
C16' H16D 0.9600
C16' H16E 0.9599
C16' H16F 0.9600
C17' H17D 0.9600
C17' H17E 0.9602
C17' H17F 0.9599
O18' H18' 0.97(2)
C19' O20' 1.2333(18)
C19' O21' 1.3338(18)
O21' C22' 1.4489(19)
C22' H22D 0.9602
C22' H22E 0.9600
C22' H22F 0.9599

loop_
_geom_hbond_atom_site_label_D
_geom_hbond_atom_site_label_H
_geom_hbond_atom_site_label_A
_geom_hbond_distance_DH
_geom_hbond_distance_HA
_geom_hbond_distance_DA
_geom_hbond_angle_DHA
O18 H18 O20 0.94(3) 1.74(3) 2.576(2) 146(3)
O18' H18' O20' 0.97(2) 1.63(2) 2.5235(17) 151(2)

loop_
_geom_torsion_atom_site_label_1
_geom_torsion_atom_site_label_2
_geom_torsion_atom_site_label_3
_geom_torsion_atom_site_label_4
_geom_torsion
C12 N1 C2 O15 175.10(14)
C14 N1 C2 O15 1.8(2)
C12 N1 C2 C3 -6.36(15)
C14 N1 C2 C3 -179.68(13)
O15 C2 C3 C13 -174.83(14)
N1 C2 C3 C13 6.67(14)
O15 C2 C3 C4 62.32(19)
N1 C2 C3 C4 -116.18(12)
C13 C3 C4 C17 156.17(13)
C2 C3 C4 C17 -88.01(15)
C13 C3 C4 C16 -82.56(15)
C2 C3 C4 C16 33.26(16)
C13 C3 C4 C5 35.14(16)
C2 C3 C4 C5 150.95(12)
C17 C4 C5 C6 -75.73(17)
C16 C4 C5 C6 164.65(13)
C3 C4 C5 C6 44.47(17)
C4 C5 C6 O18 102.69(16)
C4 C5 C6 C7 -79.38(19)
O18 C6 C7 C19 3.6(2)
C5 C6 C7 C19 -174.09(14)
O18 C6 C7 C8 -173.75(14)
C5 C6 C7 C8 8.5(2)
C6 C7 C8 C13 41.9(2)
C19 C7 C8 C13 -135.35(15)
C6 C7 C8 C9 -138.77(16)
C19 C7 C8 C9 44.0(2)
C13 C8 C9 C10 1.3(2)
C7 C8 C9 C10 -178.03(14)
C8 C9 C10 C11 0.2(2)
C9 C10 C11 C12 -0.8(2)
C10 C11 C12 C13 -0.1(2)
C10 C11 C12 N1 176.06(14)
C2 N1 C12 C11 -173.29(14)
C14 N1 C12 C11 0.0(2)
C2 N1 C12 C13 3.27(16)
C14 N1 C12 C13 176.57(13)
C9 C8 C13 C12 -2.3(2)
C7 C8 C13 C12 177.12(13)
C9 C8 C13 C3 -177.99(13)
C7 C8 C13 C3 1.4(2)
C11 C12 C13 C8 1.7(2)
N1 C12 C13 C8 -175.11(12)
C11 C12 C13 C3 178.21(13)
N1 C12 C13 C3 1.35(15)
C2 C3 C13 C8 171.34(14)
C4 C3 C13 C8 -67.19(18)
C2 C3 C13 C12 -4.80(14)
C4 C3 C13 C12 116.66(13)
C6 C7 C19 O20 -0.6(2)
C8 C7 C19 O20 176.61(15)
C6 C7 C19 O21 178.63(14)
C8 C7 C19 O21 -4.1(2)
O20 C19 O21 C22 3.5(2)
C7 C19 O21 C22 -175.77(14)
C12' N1' C2' O15' -172.57(14)
C14' N1' C2' O15' 0.4(2)
C12' N1' C2' C3' 7.84(15)
C14' N1' C2' C3' -179.19(13)
O15' C2' C3' C13' 172.02(14)
N1' C2' C3' C13' -8.40(14)
O15' C2' C3' C4' -65.06(19)
N1' C2' C3' C4' 114.51(12)
C13' C3' C4' C16' 87.37(15)
C2' C3' C4' C16' -28.58(16)
C13' C3' C4' C17' -150.87(12)
C2' C3' C4' C17' 93.18(14)
C13' C3' C4' C5' -30.37(15)
C2' C3' C4' C5' -146.32(12)
C16' C4' C5' C6' -169.15(12)
C17' C4' C5' C6' 71.61(15)
C3' C4' C5' C6' -48.95(16)
C4' C5' C6' O18' -101.98(14)
C4' C5' C6' C7' 79.45(18)
O18' C6' C7' C19' 0.1(2)
C5' C6' C7' C19' 178.58(13)
O18' C6' C7' C8' 176.31(13)
C5' C6' C7' C8' -5.2(2)
C6' C7' C8' C13' -43.03(18)
C19' C7' C8' C13' 132.92(14)
C6' C7' C8' C9' 134.30(15)
C19' C7' C8' C9' -49.8(2)
C13' C8' C9' C10' -0.7(2)
C7' C8' C9' C10' -178.04(13)
C8' C9' C10' C11' -0.5(2)
C9' C10' C11' C12' 0.6(2)
C10' C11' C12' C13' 0.4(2)
C10' C11' C12' N1' -176.48(14)
C2' N1' C12' C11' 173.39(14)
C14' N1' C12' C11' 0.4(2)
C2' N1' C12' C13' -3.84(16)
C14' N1' C12' C13' -176.81(13)
C9' C8' C13' C12' 1.76(19)
C7' C8' C13' C12' 179.28(12)
C9' C8' C13' C3' 179.01(13)
C7' C8' C13' C3' -3.5(2)
C11' C12' C13' C8' -1.7(2)
N1' C12' C13' C8' 175.77(12)
C11' C12' C13' C3' -179.44(12)
N1' C12' C13' C3' -1.98(15)
C2' C3' C13' C8' -171.27(13)
C4' C3' C13' C8' 66.79(18)
C2' C3' C13' C12' 6.23(14)
C4' C3' C13' C12' -115.70(13)
C6' C7' C19' O20' -3.6(2)
C8' C7' C19' O20' -179.57(14)
C6' C7' C19' O21' 176.15(13)
C8' C7' C19' O21' 0.2(2)
O20' C19' O21' C22' -1.5(2)
C7' C19' O21' C22' 178.75(13)
